data_1508681
loop_
_publ_author_name
'Ammermann, Sven'
'Hrib, Christian'
'Jones, Peter G.'
'du Mont, Wolf-Walther'
'Kowalsky, Wolfgang'
'Johannes, Hans-Hermann'

_publ_section_title
;
 Pyrrolo[1,2-a]quinoxalines: novel synthesis via annulation of
 2-alkylquinoxalines.
;
_journal_issue 19
_journal_name_full 'Organic letters'
_journal_page_first 5090
_journal_page_last 5093
_journal_paper_doi 10.1021/ol302348v
_journal_volume 14
_journal_year 2012
_chemical_formula_sum 'C19 H16 N2'
_chemical_formula_weight 272.34
_chemical_name_systematic
;
 ?
;
_space_group_IT_number 14
_symmetry_cell_setting monoclinic
_symmetry_space_group_name_Hall '-P 2yn'
_symmetry_space_group_name_H-M 'P 1 21/n 1'
_atom_sites_solution_hydrogens geom
_atom_sites_solution_primary direct
_atom_sites_solution_secondary difmap
_audit_creation_method SHELXL-97
_cell_angle_alpha 90.00
_cell_angle_beta 103.626(3)
_cell_angle_gamma 90.00
_cell_formula_units_Z 4
_cell_length_a 8.3778(4)
_cell_length_b 11.2485(6)
_cell_length_c 15.3805(8)
_cell_measurement_reflns_used 9847
_cell_measurement_temperature 100(2)
_cell_measurement_theta_max 31.07
_cell_measurement_theta_min 2.27
_cell_volume 1408.63(13)
_computing_cell_refinement 'Bruker APEX2'
_computing_data_collection 'Bruker APEX2'
_computing_data_reduction 'Bruker APEX2'
_computing_molecular_graphics 'Siemens XP'
_computing_publication_material SHELXL-97
_computing_structure_refinement 'SHELXL-97 (Sheldrick, 1997)'
_computing_structure_solution 'SHELXS-97 (Sheldrick, 1990)'
_diffrn_ambient_temperature 100(2)
_diffrn_measured_fraction_theta_full 1.000
_diffrn_measured_fraction_theta_max 0.998
_diffrn_measurement_device_type 'Bruker APEX2 CCD area detector'
_diffrn_measurement_method 'phi and omega scans'
_diffrn_radiation_monochromator graphite
_diffrn_radiation_source 'fine-focus sealed tube'
_diffrn_radiation_type MoK\a
_diffrn_radiation_wavelength 0.71073
_diffrn_reflns_av_R_equivalents 0.0273
_diffrn_reflns_av_sigmaI/netI 0.0123
_diffrn_reflns_limit_h_max 12
_diffrn_reflns_limit_h_min -12
_diffrn_reflns_limit_k_max 16
_diffrn_reflns_limit_k_min -16
_diffrn_reflns_limit_l_max 22
_diffrn_reflns_limit_l_min -22
_diffrn_reflns_number 51880
_diffrn_reflns_theta_full 30.50
_diffrn_reflns_theta_max 31.12
_diffrn_reflns_theta_min 2.55
_exptl_absorpt_coefficient_mu 0.076
_exptl_absorpt_correction_type none
_exptl_absorpt_process_details none
_exptl_crystal_colour 'pale yellow'
_exptl_crystal_density_diffrn 1.284
_exptl_crystal_density_meas ?
_exptl_crystal_density_method 'not measured'
_exptl_crystal_description 'irregular tablet'
_exptl_crystal_F_000 576
_exptl_crystal_size_max 0.30
_exptl_crystal_size_mid 0.30
_exptl_crystal_size_min 0.20
_refine_diff_density_max 0.474
_refine_diff_density_min -0.226
_refine_diff_density_rms 0.052
_refine_ls_extinction_method none
_refine_ls_goodness_of_fit_ref 1.046
_refine_ls_hydrogen_treatment 'rigid methyls, others riding'
_refine_ls_matrix_type full
_refine_ls_number_parameters 192
_refine_ls_number_reflns 4528
_refine_ls_number_restraints 0
_refine_ls_restrained_S_all 1.046
_refine_ls_R_factor_all 0.0459
_refine_ls_R_factor_gt 0.0407
_refine_ls_shift/su_max 0.001
_refine_ls_shift/su_mean 0.000
_refine_ls_structure_factor_coef Fsqd
_refine_ls_weighting_details 'calc w=1/[\s^2^(Fo^2^)+(0.0721P)^2^+0.3705P] where P=(Fo^2^+2Fc^2^)/3'
_refine_ls_weighting_scheme calc
_refine_ls_wR_factor_gt 0.1134
_refine_ls_wR_factor_ref 0.1190
_reflns_number_gt 4001
_reflns_number_total 4528
_reflns_threshold_expression >2sigma(I)
_cod_data_source_file ol302348v_si_002.cif
_cod_data_source_block schab
_cod_depositor_comments
;
The following automatic conversions were performed:

'_symmetry_cell_setting' value 'Monoclinic' changed to 'monoclinic'
according to /home/saulius/struct/CIF-dictionaries/cif_core.dic
dictionary named 'cif_core.dic' version 2.4.2 from 2011-04-26.

Automatic conversion script
Id: cif_fix_values 1891 2012-01-12 08:04:46Z andrius 

The following automatic conversions were performed:

'_exptl_crystal_density_meas' value 'not measured' was changed to '?'
- the value is perceived as not measured.

Automatic conversion script
Id: cif_fix_values 3008 2015-01-20 13:52:24Z robertas 
;
_cod_original_cell_volume 1408.63(12)
_cod_original_sg_symbol_H-M 'P 21/n'
_cod_database_code 1508681

loop_
_symmetry_equiv_pos_as_xyz
'x, y, z'
'-x+1/2, y+1/2, -z+1/2'
'-x, -y, -z'
'x-1/2, -y-1/2, z-1/2'

loop_
_atom_site_label
_atom_site_type_symbol
_atom_site_fract_x
_atom_site_fract_y
_atom_site_fract_z
_atom_site_U_iso_or_equiv
_atom_site_adp_type
_atom_site_occupancy
_atom_site_symmetry_multiplicity
_atom_site_calc_flag
_atom_site_refinement_flags
N1 N 0.31621(8) 0.44987(6) 0.60239(5) 0.01476(14) Uani 1 1 d .
N2 N 0.64717(8) 0.38703(6) 0.61800(4) 0.01309(13) Uani 1 1 d .
C1 C 0.42647(10) 0.47093(7) 0.67670(5) 0.01344(15) Uani 1 1 d .
C2 C 0.59719(9) 0.44631(7) 0.68810(5) 0.01337(15) Uani 1 1 d .
C3 C 0.52906(10) 0.34861(7) 0.54288(5) 0.01395(15) Uani 1 1 d .
C4 C 0.56519(11) 0.27361(8) 0.47748(6) 0.01878(17) Uani 1 1 d .
H4 H 0.6731 0.2430 0.4843 0.023 Uiso 1 1 calc R
C5 C 0.44351(12) 0.24408(9) 0.40283(6) 0.02164(18) Uani 1 1 d .
H5 H 0.4689 0.1937 0.3583 0.026 Uiso 1 1 calc R
C6 C 0.28408(11) 0.28741(8) 0.39218(6) 0.02030(17) Uani 1 1 d .
H6 H 0.2023 0.2690 0.3398 0.024 Uiso 1 1 calc R
C7 C 0.24581(10) 0.35730(8) 0.45834(5) 0.01710(16) Uani 1 1 d .
H7 H 0.1365 0.3850 0.4518 0.021 Uiso 1 1 calc R
C8 C 0.36652(10) 0.38801(7) 0.53524(5) 0.01395(15) Uani 1 1 d .
C9 C 0.36299(10) 0.51882(7) 0.75212(5) 0.01469(15) Uani 1 1 d .
C10 C 0.26471(11) 0.62056(8) 0.74099(6) 0.01833(16) Uani 1 1 d .
H10 H 0.2425 0.6622 0.6857 0.022 Uiso 1 1 calc R
C11 C 0.19925(12) 0.66097(8) 0.81075(6) 0.02190(18) Uani 1 1 d .
H11 H 0.1342 0.7311 0.8032 0.026 Uiso 1 1 calc R
C12 C 0.22827(11) 0.59960(8) 0.89129(6) 0.02098(18) Uani 1 1 d .
H12 H 0.1828 0.6273 0.9386 0.025 Uiso 1 1 calc R
C13 C 0.32411(11) 0.49747(8) 0.90232(6) 0.02045(17) Uani 1 1 d .
H13 H 0.3433 0.4547 0.9571 0.025 Uiso 1 1 calc R
C14 C 0.39222(11) 0.45757(8) 0.83322(6) 0.01820(16) Uani 1 1 d .
H14 H 0.4589 0.3883 0.8414 0.022 Uiso 1 1 calc R
C15 C 0.73855(10) 0.48112(7) 0.75091(5) 0.01489(15) Uani 1 1 d .
C16 C 0.87196(10) 0.44224(7) 0.71743(5) 0.01593(16) Uani 1 1 d .
H16 H 0.9843 0.4534 0.7464 0.019 Uiso 1 1 calc R
C17 C 0.81594(10) 0.38539(7) 0.63625(5) 0.01491(15) Uani 1 1 d .
C18 C 0.91818(11) 0.34160(8) 0.57561(6) 0.01993(17) Uani 1 1 d .
H18A H 0.9151 0.2545 0.5738 0.024 Uiso 1 1 calc R
H18B H 1.0318 0.3683 0.5979 0.024 Uiso 1 1 calc R
H18C H 0.8748 0.3732 0.5153 0.024 Uiso 1 1 calc R
C19 C 0.75360(11) 0.55398(9) 0.83384(6) 0.02179(18) Uani 1 1 d .
H19A H 0.6743 0.6195 0.8218 0.026 Uiso 1 1 calc R
H19B H 0.8651 0.5863 0.8523 0.026 Uiso 1 1 calc R
H19C H 0.7312 0.5039 0.8817 0.026 Uiso 1 1 calc R

loop_
_atom_site_aniso_label
_atom_site_aniso_U_11
_atom_site_aniso_U_22
_atom_site_aniso_U_33
_atom_site_aniso_U_23
_atom_site_aniso_U_13
_atom_site_aniso_U_12
N1 0.0149(3) 0.0152(3) 0.0146(3) 0.0001(2) 0.0042(2) -0.0006(2)
N2 0.0133(3) 0.0139(3) 0.0127(3) -0.0008(2) 0.0045(2) -0.0003(2)
C1 0.0148(3) 0.0122(3) 0.0142(3) 0.0004(2) 0.0051(3) 0.0000(2)
C2 0.0147(3) 0.0136(3) 0.0126(3) -0.0003(2) 0.0047(3) 0.0002(2)
C3 0.0164(3) 0.0133(3) 0.0129(3) -0.0003(2) 0.0047(3) -0.0026(3)
C4 0.0205(4) 0.0189(4) 0.0184(4) -0.0043(3) 0.0076(3) -0.0023(3)
C5 0.0270(4) 0.0220(4) 0.0173(4) -0.0062(3) 0.0082(3) -0.0061(3)
C6 0.0240(4) 0.0223(4) 0.0141(3) -0.0013(3) 0.0034(3) -0.0081(3)
C7 0.0176(3) 0.0188(4) 0.0145(3) 0.0015(3) 0.0028(3) -0.0045(3)
C8 0.0157(3) 0.0136(3) 0.0128(3) 0.0011(3) 0.0039(3) -0.0024(3)
C9 0.0140(3) 0.0153(3) 0.0154(3) -0.0021(3) 0.0048(3) -0.0008(3)
C10 0.0203(4) 0.0157(4) 0.0198(4) -0.0014(3) 0.0064(3) 0.0016(3)
C11 0.0236(4) 0.0177(4) 0.0258(4) -0.0056(3) 0.0087(3) 0.0027(3)
C12 0.0201(4) 0.0239(4) 0.0207(4) -0.0085(3) 0.0082(3) -0.0031(3)
C13 0.0218(4) 0.0249(4) 0.0161(4) -0.0023(3) 0.0074(3) -0.0016(3)
C14 0.0194(4) 0.0197(4) 0.0167(4) 0.0003(3) 0.0066(3) 0.0026(3)
C15 0.0153(3) 0.0160(3) 0.0134(3) -0.0001(3) 0.0033(3) -0.0002(3)
C16 0.0137(3) 0.0184(4) 0.0155(3) 0.0018(3) 0.0031(3) 0.0002(3)
C17 0.0138(3) 0.0160(3) 0.0157(3) 0.0017(3) 0.0050(3) 0.0007(3)
C18 0.0165(4) 0.0245(4) 0.0210(4) -0.0011(3) 0.0089(3) 0.0018(3)
C19 0.0200(4) 0.0270(4) 0.0178(4) -0.0071(3) 0.0035(3) -0.0024(3)

loop_
_atom_type_symbol
_atom_type_description
_atom_type_scat_dispersion_real
_atom_type_scat_dispersion_imag
_atom_type_scat_source
C C 0.0033 0.0016 'International Tables Vol C Tables 4.2.6.8 and 6.1.1.4'
H H 0.0000 0.0000 'International Tables Vol C Tables 4.2.6.8 and 6.1.1.4'
N N 0.0061 0.0033 'International Tables Vol C Tables 4.2.6.8 and 6.1.1.4'

loop_
_geom_angle_atom_site_label_1
_geom_angle_atom_site_label_2
_geom_angle_atom_site_label_3
_geom_angle
C1 N1 C8 117.61(7)
C17 N2 C3 131.05(7)
C17 N2 C2 109.02(6)
C3 N2 C2 119.77(7)
N1 C1 C2 123.52(7)
N1 C1 C9 115.96(7)
C2 C1 C9 120.47(7)
C15 C2 N2 107.75(7)
C15 C2 C1 133.86(7)
N2 C2 C1 117.82(7)
C4 C3 N2 123.26(7)
C4 C3 C8 119.84(7)
N2 C3 C8 116.89(7)
C5 C4 C3 119.94(8)
C4 C5 C6 120.75(8)
C7 C6 C5 119.62(8)
C6 C7 C8 120.89(8)
N1 C8 C7 117.64(7)
N1 C8 C3 123.43(7)
C7 C8 C3 118.81(7)
C14 C9 C10 119.24(7)
C14 C9 C1 119.94(7)
C10 C9 C1 120.68(7)
C11 C10 C9 120.08(8)
C12 C11 C10 120.50(8)
C11 C12 C13 119.65(8)
C12 C13 C14 120.14(8)
C13 C14 C9 120.37(8)
C2 C15 C16 106.10(7)
C2 C15 C19 129.11(8)
C16 C15 C19 124.61(7)
C17 C16 C15 110.15(7)
N2 C17 C16 106.98(7)
N2 C17 C18 126.26(7)
C16 C17 C18 126.50(8)

loop_
_geom_bond_atom_site_label_1
_geom_bond_atom_site_label_2
_geom_bond_distance
N1 C1 1.3108(10)
N1 C8 1.3905(10)
N2 C17 1.3753(10)
N2 C3 1.4007(10)
N2 C2 1.4125(10)
C1 C2 1.4266(11)
C1 C9 1.4864(11)
C2 C15 1.3964(11)
C3 C4 1.3996(11)
C3 C8 1.4104(11)
C4 C5 1.3843(12)
C5 C6 1.3947(13)
C6 C7 1.3821(12)
C7 C8 1.4062(11)
C9 C14 1.3953(11)
C9 C10 1.3966(11)
C10 C11 1.3913(12)
C11 C12 1.3887(13)
C12 C13 1.3889(13)
C13 C14 1.3936(11)
C15 C16 1.4060(11)
C15 C19 1.4963(12)
C16 C17 1.3829(11)
C17 C18 1.4908(11)

loop_
_geom_hbond_atom_site_label_D
_geom_hbond_atom_site_label_H
_geom_hbond_atom_site_label_A
_geom_hbond_distance_DH
_geom_hbond_distance_HA
_geom_hbond_distance_DA
_geom_hbond_angle_DHA
_geom_hbond_site_symmetry_A
C18 H18B N1 0.98 2.54 3.4821(11) 161.5 1_655

loop_
_geom_torsion_atom_site_label_1
_geom_torsion_atom_site_label_2
_geom_torsion_atom_site_label_3
_geom_torsion_atom_site_label_4
_geom_torsion
C8 N1 C1 C2 7.54(12)
C8 N1 C1 C9 -170.13(7)
C17 N2 C2 C15 -0.34(9)
C3 N2 C2 C15 -176.21(7)
C17 N2 C2 C1 172.22(7)
C3 N2 C2 C1 -3.65(11)
N1 C1 C2 C15 164.70(9)
C9 C1 C2 C15 -17.74(14)
N1 C1 C2 N2 -5.46(12)
C9 C1 C2 N2 172.11(7)
C17 N2 C3 C4 15.49(13)
C2 N2 C3 C4 -169.69(8)
C17 N2 C3 C8 -165.19(8)
C2 N2 C3 C8 9.63(11)
N2 C3 C4 C5 -176.84(8)
C8 C3 C4 C5 3.86(13)
C3 C4 C5 C6 -0.58(14)
C4 C5 C6 C7 -2.22(14)
C5 C6 C7 C8 1.72(13)
C1 N1 C8 C7 175.17(7)
C1 N1 C8 C3 -0.75(12)
C6 C7 C8 N1 -174.58(7)
C6 C7 C8 C3 1.53(12)
C4 C3 C8 N1 171.57(8)
N2 C3 C8 N1 -7.78(11)
C4 C3 C8 C7 -4.31(12)
N2 C3 C8 C7 176.35(7)
N1 C1 C9 C14 121.83(9)
C2 C1 C9 C14 -55.91(11)
N1 C1 C9 C10 -53.85(11)
C2 C1 C9 C10 128.41(9)
C14 C9 C10 C11 1.02(13)
C1 C9 C10 C11 176.73(8)
C9 C10 C11 C12 -1.20(14)
C10 C11 C12 C13 0.33(14)
C11 C12 C13 C14 0.69(14)
C12 C13 C14 C9 -0.85(14)
C10 C9 C14 C13 -0.01(13)
C1 C9 C14 C13 -175.75(8)
N2 C2 C15 C16 0.08(9)
C1 C2 C15 C16 -170.79(9)
N2 C2 C15 C19 175.16(8)
C1 C2 C15 C19 4.29(16)
C2 C15 C16 C17 0.21(9)
C19 C15 C16 C17 -175.15(8)
C3 N2 C17 C16 175.71(8)
C2 N2 C17 C16 0.46(9)
C3 N2 C17 C18 1.32(14)
C2 N2 C17 C18 -173.92(8)
C15 C16 C17 N2 -0.42(9)
C15 C16 C17 C18 173.95(8)

loop_
_cod_related_entry_id
_cod_related_entry_database
_cod_related_entry_code
1 ChemSpider 30652038
